data_7242572
loop_
_publ_author_name
'Shen, Qingbo'
'G\'omez-Garc\'ia, Carlos J.'
'Sun, Wenlong'
'Lai, Xiaoyong'
'Pang, Haijun'
'Ma, Huiyuan'

_publ_section_title
;
 Improving the photocatalytic H2 evolution activity of Keggin
 polyoxometalates anchoring copper-azole complexes
;
_journal_issue 8
_journal_name_full 'Green Chemistry'
_journal_page_first 3104
_journal_page_last 3114
_journal_paper_doi 10.1039/D1GC00692D
_journal_volume 23
_journal_year 2021
_chemical_formula_moiety 'C36 H32 Cu5 W12 N30 O44 Ge'
_chemical_formula_sum 'C36 H32 Cu5 Ge N30 O44 W12'
_chemical_formula_weight 4121.2675
_space_group_IT_number 2
_space_group_name_Hall '-P 1'
_space_group_name_H-M_alt 'P -1'
_symmetry_cell_setting triclinic
_symmetry_space_group_name_H-M 'P -1'
_atom_sites_solution_hydrogens geom
_atom_sites_solution_primary direct
_atom_sites_solution_secondary difmap
_audit_creation_method SHELXL-97
_audit_update_record
;
2020-08-16 deposited with the CCDC.	2021-03-26 downloaded from the CCDC.
;
_cell_angle_alpha 104.873(5)
_cell_angle_beta 111.480(5)
_cell_angle_gamma 105.681(5)
_cell_formula_units_Z 1
_cell_length_a 12.203(5)
_cell_length_b 13.495(5)
_cell_length_c 14.262(5)
_cell_measurement_reflns_used 2906
_cell_measurement_temperature 296(2)
_cell_measurement_theta_max 26.58
_cell_measurement_theta_min 2.46
_cell_volume 1931.3(13)
_computing_cell_refinement 'Bruker SMART'
_computing_data_collection 'Bruker SMART'
_computing_data_reduction 'Bruker SAINT'
_computing_molecular_graphics 'Bruker SHELXTL'
_computing_publication_material 'Bruker SHELXTL'
_computing_structure_refinement 'SHELXL-97 (Sheldrick, 1997)'
_computing_structure_solution 'SHELXS-97 (Sheldrick, 1990)'
_diffrn_ambient_temperature 296(2)
_diffrn_measured_fraction_theta_full 0.997
_diffrn_measured_fraction_theta_max 0.997
_diffrn_measurement_device_type 'CCD area detector'
_diffrn_measurement_method 'phi and omega scans'
_diffrn_radiation_monochromator graphite
_diffrn_radiation_source 'fine-focus sealed tube'
_diffrn_radiation_type MoK\a
_diffrn_radiation_wavelength 0.71069
_diffrn_reflns_av_R_equivalents 0.0314
_diffrn_reflns_av_sigmaI/netI 0.0632
_diffrn_reflns_limit_h_max 8
_diffrn_reflns_limit_h_min -14
_diffrn_reflns_limit_k_max 16
_diffrn_reflns_limit_k_min -15
_diffrn_reflns_limit_l_max 17
_diffrn_reflns_limit_l_min -16
_diffrn_reflns_number 11292
_diffrn_reflns_theta_full 25.25
_diffrn_reflns_theta_max 25.25
_diffrn_reflns_theta_min 1.67
_exptl_absorpt_coefficient_mu 19.624
_exptl_absorpt_correction_type none
_exptl_crystal_colour blue
_exptl_crystal_density_diffrn 3.619
_exptl_crystal_density_method 'not measured'
_exptl_crystal_description block
_exptl_crystal_F_000 1883
_refine_diff_density_max 3.276
_refine_diff_density_min -3.251
_refine_diff_density_rms 0.425
_refine_ls_extinction_method none
_refine_ls_goodness_of_fit_ref 1.094
_refine_ls_hydrogen_treatment mixed
_refine_ls_matrix_type full
_refine_ls_number_parameters 616
_refine_ls_number_reflns 6968
_refine_ls_number_restraints 918
_refine_ls_restrained_S_all 1.031
_refine_ls_R_factor_all 0.1124
_refine_ls_R_factor_gt 0.0934
_refine_ls_shift/su_max 0.018
_refine_ls_shift/su_mean 0.000
_refine_ls_structure_factor_coef Fsqd
_refine_ls_weighting_details 'calc w=1/[\s^2^(Fo^2^)+(0.0000P)^2^+400.0000P] where P=(Fo^2^+2Fc^2^)/3'
_refine_ls_weighting_scheme calc
_refine_ls_wR_factor_gt 0.1908
_refine_ls_wR_factor_ref 0.2006
_reflns_number_gt 5720
_reflns_number_total 6968
_reflns_threshold_expression >2sigma(I)
_cod_data_source_file d1gc00692d2.cif
_cod_data_source_block sqb1
_cod_depositor_comments
;
The following automatic conversions were performed:

data item '_symmetry_cell_setting' value 'Triclinic' was changed to
'triclinic' in accordance with the
/home/data/users/saulius/crontab/automatic-downloads/rss-feeds/RSC/lib/dictionaries/cif_core.dic
dictionary named 'cif_core.dic' version 2.4.2 last updated on
2011-04-26.

Automatic conversion script
Id: cif_fix_values 7556 2019-12-06 15:28:31Z antanas 

 Adding full bibliography for 7242571--7242572.cif.
;
_cod_original_sg_symbol_H-M P-1
_cod_original_formula_sum 'C36 H32 Cu5 W12 N30 O44 Ge'
_cod_database_code 7242572

loop_
_symmetry_equiv_pos_as_xyz
'x, y, z'
'-x, -y, -z'

loop_
_atom_site_label
_atom_site_type_symbol
_atom_site_fract_x
_atom_site_fract_y
_atom_site_fract_z
_atom_site_U_iso_or_equiv
_atom_site_adp_type
_atom_site_occupancy
_atom_site_symmetry_multiplicity
_atom_site_calc_flag
_atom_site_refinement_flags
_atom_site_disorder_assembly
_atom_site_disorder_group
Ge Ge 1.0000 -1.5000 -2.0000 0.0202(8) Uani 1 2 d S . .
W1 W 0.69784(11) -1.69745(9) -2.22296(10) 0.0277(3) Uani 1 1 d . . .
W2 W 0.84427(11) -1.75769(9) -1.99112(9) 0.0255(3) Uani 1 1 d . . .
W3 W 1.14740(14) -1.56214(12) -1.77010(10) 0.0344(3) Uani 1 1 d U . .
W4 W 0.71759(12) -1.55042(12) -1.96755(11) 0.0367(3) Uani 1 1 d . . .
W5 W 0.97910(17) -1.64570(10) -2.25510(11) 0.0454(4) Uani 1 1 d . . .
W6 W 1.12440(15) -1.70742(11) -2.02692(11) 0.0444(4) Uani 1 1 d U . .
Cu1 Cu 0.4670(3) -1.9517(3) -1.6269(3) 0.0255(7) Uani 1 1 d . . .
Cu2 Cu 0.6501(3) -1.4437(3) -1.5311(3) 0.0233(7) Uani 1 1 d . . .
Cu3 Cu 1.0000 -1.0000 -1.5000 0.0369(13) Uani 1 2 d S . .
N1 N 0.864(3) -1.226(2) -1.477(2) 0.036(6) Uani 1 1 d . . .
N2 N 0.758(3) -1.309(2) -1.541(2) 0.032(6) Uani 1 1 d . . .
N3 N 0.703(3) -1.299(2) -1.642(2) 0.040(7) Uani 1 1 d . . .
N4 N 0.862(2) -1.0403(19) -1.6523(19) 0.027(5) Uani 1 1 d . . .
N5 N 0.736(2) -1.540(2) -1.579(2) 0.029(5) Uani 1 1 d U . .
N6 N 0.5530(17) -1.5875(15) -1.5289(14) 0.007(4) Uani 1 1 d U . .
N7 N 0.450(2) -1.6356(18) -1.5140(17) 0.020(5) Uani 1 1 d . . .
N8 N 0.520(2) -1.7627(18) -1.5552(19) 0.022(5) Uani 1 1 d . . .
N9 N 0.297(2) -1.9549(19) -1.7240(18) 0.026(5) Uani 1 1 d . . .
N10 N 0.634(2) -1.9898(18) -1.4424(18) 0.020(5) Uani 1 1 d . . .
N11 N 0.623(2) -1.9593(17) -1.5266(18) 0.022(5) Uani 1 1 d . . .
N12 N 0.735(3) -1.938(2) -1.532(2) 0.037(6) Uani 1 1 d U . .
N13 N 0.817(2) -1.9542(19) -1.455(2) 0.026(5) Uani 1 1 d . . .
N14 N 0.433(2) -1.7398(17) -1.5274(16) 0.015(4) Uani 1 1 d U . .
N15 N 0.884(2) -1.1536(19) -1.526(2) 0.029(5) Uani 1 1 d U . .
C1 C 0.854(3) -0.970(3) -1.706(3) 0.039(4) Uani 1 1 d U . .
H1A H 0.9171 -0.8974 -1.6732 0.047 Uiso 1 1 calc R . .
C2 C 0.753(3) -1.008(3) -1.811(3) 0.042(5) Uani 1 1 d U . .
H2A H 0.7496 -0.9624 -1.8496 0.050 Uiso 1 1 calc R . .
C3 C 0.658(3) -1.112(3) -1.855(3) 0.043(4) Uani 1 1 d U . .
H3A H 0.5883 -1.1346 -1.9231 0.052 Uiso 1 1 calc R . .
C4 C 0.661(3) -1.188(3) -1.803(3) 0.043(4) Uani 1 1 d U . .
H4A H 0.5993 -1.2614 -1.8347 0.051 Uiso 1 1 calc R . .
C5 C 0.828(3) -1.511(3) -1.609(3) 0.037(4) Uani 1 1 d U . .
H5A H 0.8531 -1.4409 -1.6127 0.044 Uiso 1 1 calc R . .
C6 C 0.888(3) -1.580(3) -1.636(3) 0.040(4) Uani 1 1 d U . .
H6A H 0.9531 -1.5565 -1.6548 0.048 Uiso 1 1 calc R . .
C7 C 0.847(3) -1.684(3) -1.634(3) 0.037(4) Uani 1 1 d U . .
H7A H 0.8812 -1.7336 -1.6562 0.045 Uiso 1 1 calc R . .
C8 C 0.756(3) -1.717(3) -1.600(3) 0.036(4) Uani 1 1 d U . .
H8A H 0.7322 -1.7848 -1.5928 0.044 Uiso 1 1 calc R . .
C9 C 0.701(3) -1.641(3) -1.577(3) 0.036(3) Uani 1 1 d U . .
C10 C 0.085(3) -1.997(3) -1.754(3) 0.036(4) Uani 1 1 d U . .
H10A H 0.0186 -2.0290 -1.7389 0.044 Uiso 1 1 calc R . .
C11 C 0.064(3) -1.952(3) -1.836(3) 0.038(5) Uani 1 1 d U . .
H11A H -0.0149 -1.9502 -1.8736 0.046 Uiso 1 1 calc R . .
C12 C 0.159(3) -1.914(3) -1.861(3) 0.036(4) Uani 1 1 d U . .
H12A H 0.1454 -1.8842 -1.9135 0.043 Uiso 1 1 calc R . .
C13 C 0.274(3) -1.919(3) -1.810(3) 0.037(4) Uani 1 1 d U . .
H13A H 0.3369 -1.8980 -1.8315 0.044 Uiso 1 1 calc R . .
C14 C 0.758(3) -1.979(2) -1.397(2) 0.025(6) Uani 1 1 d U . .
C15 C 0.596(3) -1.666(2) -1.555(2) 0.030(4) Uani 1 1 d U . .
C16 C 0.205(3) -1.988(3) -1.698(3) 0.033(4) Uani 1 1 d U . .
C17 C 0.767(3) -1.143(3) -1.700(3) 0.040(4) Uani 1 1 d U . .
C18 C 0.779(3) -1.205(3) -1.630(3) 0.039(4) Uani 1 1 d U . .
O1 O 0.743(3) -1.784(2) -2.140(2) 0.062(3) Uani 1 1 d U . .
OW1 O 0.5133(18) -1.9878(19) -1.7508(18) 0.040(6) Uani 1 1 d . . .
O2 O 0.651(3) -1.624(2) -2.119(2) 0.062(3) Uani 1 1 d U . .
OW2 O 0.499(2) -1.514(2) -1.730(2) 0.058(6) Uani 1 1 d U . .
O3 O 0.809(3) -1.725(2) -2.279(2) 0.062(3) Uani 1 1 d U . .
OW3 O 0.463(4) -1.102(4) -2.111(3) 0.041(12) Uani 0.50 1 d P . .
O4 O 0.581(3) -1.581(2) -1.956(2) 0.059(5) Uani 1 1 d U . .
OW4 O 0.464(5) -1.725(5) -1.863(4) 0.054(7) Uani 0.50 1 d PU . .
O5 O 1.029(3) -1.732(2) -2.173(2) 0.066(3) Uani 1 1 d U . .
O6 O 1.086(5) -1.559(5) -2.057(4) 0.058(3) Uani 0.50 1 d PU . .
O7 O 1.184(2) -1.806(2) -2.036(2) 0.049(5) Uani 1 1 d U . .
O8 O 1.191(3) -1.640(2) -1.871(2) 0.060(3) Uani 1 1 d U . .
O9 O 0.772(3) -1.877(2) -1.984(2) 0.067(6) Uani 1 1 d U . .
O10 O 0.861(5) -1.598(5) -2.035(5) 0.061(3) Uani 0.50 1 d PU . .
O11 O 0.976(2) -1.7092(19) -2.375(2) 0.045(5) Uani 1 1 d U . .
O12 O 0.554(3) -1.792(2) -2.324(2) 0.065(6) Uani 1 1 d U . .
O13 O 1.217(2) -1.592(2) -1.661(2) 0.049(5) Uani 1 1 d U . .
O14 O 1.083(3) -1.466(2) -1.710(2) 0.062(3) Uani 1 1 d U . .
O15 O 0.758(3) -1.675(2) -1.948(2) 0.062(3) Uani 1 1 d U . .
O16 O 0.846(3) -1.465(2) -1.822(2) 0.064(3) Uani 1 1 d U . .
O17 O 0.751(3) -1.419(2) -1.994(2) 0.069(4) Uani 1 1 d U . .
O18 O 0.712(3) -1.573(2) -2.266(2) 0.062(3) Uani 1 1 d U . .
O19 O 0.981(3) -1.675(2) -1.846(2) 0.064(3) Uani 1 1 d U . .
O20 O 0.963(3) -1.787(2) -2.035(2) 0.063(3) Uani 1 1 d U . .
O21 O 1.104(5) -1.439(5) -1.854(4) 0.059(3) Uani 0.50 1 d PU . .
O22 O 1.010(5) -1.610(5) -1.960(4) 0.060(3) Uani 0.50 1 d PU . .

loop_
_atom_site_aniso_label
_atom_site_aniso_U_11
_atom_site_aniso_U_22
_atom_site_aniso_U_33
_atom_site_aniso_U_23
_atom_site_aniso_U_13
_atom_site_aniso_U_12
Ge 0.026(2) 0.0157(19) 0.0180(19) 0.0066(16) 0.0105(17) 0.0067(17)
W1 0.0242(6) 0.0173(6) 0.0319(7) 0.0072(5) 0.0122(5) -0.0013(5)
W2 0.0242(6) 0.0162(5) 0.0289(6) 0.0114(5) 0.0088(5) 0.0008(5)
W3 0.0498(8) 0.0509(8) 0.0297(7) 0.0297(6) 0.0244(6) 0.0369(7)
W4 0.0223(6) 0.0413(8) 0.0348(7) 0.0191(6) 0.0099(6) -0.0024(6)
W5 0.0907(12) 0.0196(6) 0.0293(7) 0.0105(5) 0.0367(8) 0.0140(7)
W6 0.0604(10) 0.0294(7) 0.0342(7) 0.0113(6) 0.0057(7) 0.0297(7)
Cu1 0.0231(18) 0.0289(18) 0.0318(19) 0.0193(16) 0.0146(15) 0.0116(15)
Cu2 0.0288(18) 0.0125(15) 0.039(2) 0.0148(14) 0.0230(16) 0.0078(14)
Cu3 0.042(3) 0.023(3) 0.036(3) 0.021(2) 0.010(3) 0.002(2)
N1 0.036(16) 0.036(15) 0.049(17) 0.033(14) 0.022(14) 0.016(13)
N2 0.044(16) 0.040(15) 0.033(14) 0.028(13) 0.029(13) 0.017(14)
N3 0.043(17) 0.041(16) 0.063(19) 0.042(15) 0.036(15) 0.019(14)
N4 0.035(14) 0.020(12) 0.025(12) 0.010(10) 0.015(11) 0.007(11)
N5 0.029(5) 0.029(5) 0.029(5) 0.012(2) 0.014(3) 0.012(2)
N6 0.008(4) 0.007(4) 0.007(4) 0.0029(17) 0.0036(19) 0.0029(18)
N7 0.025(12) 0.020(11) 0.017(11) 0.016(9) 0.005(10) 0.010(10)
N8 0.014(11) 0.023(12) 0.037(13) 0.019(11) 0.015(10) 0.008(10)
N9 0.019(12) 0.027(12) 0.019(12) 0.011(10) -0.001(10) 0.001(10)
N10 0.017(11) 0.020(11) 0.025(12) 0.012(10) 0.006(10) 0.012(9)
N11 0.031(13) 0.010(10) 0.027(12) 0.003(9) 0.020(11) 0.004(10)
N12 0.037(6) 0.037(6) 0.037(6) 0.015(3) 0.018(3) 0.015(3)
N13 0.015(12) 0.020(12) 0.050(15) 0.022(11) 0.016(11) 0.007(10)
N14 0.015(4) 0.015(4) 0.015(4) 0.0061(19) 0.007(2) 0.006(2)
N15 0.034(9) 0.020(8) 0.034(9) 0.014(7) 0.016(7) 0.008(7)
C1 0.042(6) 0.039(6) 0.040(6) 0.018(5) 0.019(5) 0.017(5)
C2 0.043(6) 0.041(6) 0.042(6) 0.018(6) 0.018(6) 0.015(6)
C3 0.043(6) 0.041(6) 0.042(6) 0.017(5) 0.018(5) 0.014(5)
C4 0.042(6) 0.040(6) 0.042(6) 0.016(5) 0.017(5) 0.016(5)
C5 0.038(5) 0.036(5) 0.038(5) 0.017(4) 0.019(4) 0.013(4)
C6 0.040(4) 0.040(4) 0.040(4) 0.0158(17) 0.0187(19) 0.0160(17)
C7 0.037(5) 0.036(5) 0.040(5) 0.014(4) 0.019(4) 0.016(4)
C8 0.036(4) 0.036(4) 0.037(4) 0.0146(16) 0.0171(18) 0.0147(17)
C9 0.036(4) 0.036(4) 0.036(4) 0.0141(16) 0.0168(18) 0.0146(17)
C10 0.038(7) 0.031(7) 0.036(7) 0.016(6) 0.011(6) 0.014(6)
C11 0.039(7) 0.033(7) 0.036(7) 0.015(6) 0.011(6) 0.014(6)
C12 0.039(7) 0.031(6) 0.035(6) 0.018(5) 0.013(5) 0.012(5)
C13 0.039(7) 0.031(7) 0.035(7) 0.018(6) 0.009(6) 0.014(6)
C14 0.025(6) 0.025(6) 0.025(6) 0.010(2) 0.012(3) 0.010(3)
C15 0.034(5) 0.032(5) 0.032(5) 0.017(4) 0.020(4) 0.015(4)
C16 0.037(7) 0.028(6) 0.034(6) 0.017(5) 0.011(5) 0.015(5)
C17 0.040(4) 0.040(4) 0.040(4) 0.0159(19) 0.019(2) 0.0162(19)
C18 0.041(6) 0.037(6) 0.039(6) 0.018(5) 0.020(6) 0.016(6)
O1 0.063(4) 0.061(4) 0.060(4) 0.024(3) 0.028(3) 0.024(4)
OW1 0.010(10) 0.050(14) 0.040(13) 0.008(11) -0.001(9) 0.014(10)
O2 0.062(3) 0.062(3) 0.062(3) 0.0246(13) 0.0288(14) 0.0252(14)
OW2 0.044(10) 0.074(12) 0.055(11) 0.040(9) 0.015(9) 0.022(9)
O3 0.063(4) 0.060(4) 0.063(4) 0.025(4) 0.032(3) 0.022(4)
OW3 0.05(3) 0.09(4) 0.03(2) 0.04(2) 0.03(2) 0.05(3)
O4 0.058(8) 0.068(8) 0.060(7) 0.038(7) 0.030(7) 0.022(7)
OW4 0.046(12) 0.069(12) 0.054(12) 0.039(11) 0.018(10) 0.024(11)
O5 0.066(4) 0.061(4) 0.061(4) 0.027(4) 0.024(4) 0.018(4)
O6 0.061(4) 0.058(4) 0.058(4) 0.024(4) 0.029(4) 0.024(4)
O7 0.055(9) 0.048(8) 0.062(9) 0.024(7) 0.036(7) 0.033(7)
O8 0.060(4) 0.059(4) 0.056(4) 0.018(3) 0.027(3) 0.024(3)
O9 0.076(9) 0.056(8) 0.058(8) 0.022(8) 0.026(8) 0.018(8)
O10 0.062(3) 0.061(3) 0.061(3) 0.024(3) 0.030(3) 0.024(3)
O11 0.053(10) 0.040(9) 0.051(9) 0.024(8) 0.035(8) 0.011(8)
O12 0.061(9) 0.057(8) 0.063(8) 0.026(8) 0.018(8) 0.019(8)
O13 0.053(7) 0.053(7) 0.048(7) 0.035(6) 0.026(6) 0.013(6)
O14 0.063(4) 0.060(4) 0.063(4) 0.024(4) 0.032(4) 0.022(4)
O15 0.064(4) 0.062(4) 0.060(4) 0.025(3) 0.029(3) 0.024(3)
O16 0.065(3) 0.064(3) 0.064(3) 0.0260(13) 0.0297(15) 0.0257(14)
O17 0.069(4) 0.064(4) 0.065(4) 0.029(4) 0.024(4) 0.021(4)
O18 0.064(4) 0.061(4) 0.064(4) 0.025(4) 0.034(4) 0.023(4)
O19 0.062(4) 0.064(4) 0.061(4) 0.020(3) 0.029(3) 0.024(3)
O20 0.062(4) 0.063(4) 0.060(4) 0.020(3) 0.030(3) 0.024(3)
O21 0.060(4) 0.059(4) 0.059(4) 0.023(4) 0.030(4) 0.025(4)
O22 0.062(4) 0.060(4) 0.059(4) 0.023(4) 0.030(4) 0.024(4)

loop_
_atom_type_symbol
_atom_type_description
_atom_type_scat_dispersion_real
_atom_type_scat_dispersion_imag
_atom_type_scat_source
C C 0.0033 0.0016 'International Tables Vol C Tables 4.2.6.8 and 6.1.1.4'
H H 0.0000 0.0000 'International Tables Vol C Tables 4.2.6.8 and 6.1.1.4'
N N 0.0061 0.0033 'International Tables Vol C Tables 4.2.6.8 and 6.1.1.4'
O O 0.0106 0.0060 'International Tables Vol C Tables 4.2.6.8 and 6.1.1.4'
Cu Cu 0.3201 1.2651 'International Tables Vol C Tables 4.2.6.8 and 6.1.1.4'
Ge Ge 0.1547 1.8001 'International Tables Vol C Tables 4.2.6.8 and 6.1.1.4'
W W -0.8490 6.8722 'International Tables Vol C Tables 4.2.6.8 and 6.1.1.4'

loop_
_geom_angle_atom_site_label_1
_geom_angle_atom_site_label_2
_geom_angle_atom_site_label_3
_geom_angle
_geom_angle_site_symmetry_1
_geom_angle_site_symmetry_3
_geom_angle_publ_flag
O10 Ge O10 180.000(10) . 2_721 ?
O10 Ge O22 65(3) . . ?
O10 Ge O22 115(3) 2_721 . ?
O10 Ge O22 115(3) . 2_721 ?
O10 Ge O22 65(3) 2_721 2_721 ?
O22 Ge O22 180.00(5) . 2_721 ?
O10 Ge O6 70(3) . 2_721 ?
O10 Ge O6 110(3) 2_721 2_721 ?
O22 Ge O6 107(3) . 2_721 ?
O22 Ge O6 73(3) 2_721 2_721 ?
O10 Ge O6 110(3) . . ?
O10 Ge O6 70(3) 2_721 . ?
O22 Ge O6 73(3) . . ?
O22 Ge O6 107(3) 2_721 . ?
O6 Ge O6 180(3) 2_721 . ?
O10 Ge O21 112(3) . . ?
O10 Ge O21 68(3) 2_721 . ?
O22 Ge O21 73(3) . . ?
O22 Ge O21 107(3) 2_721 . ?
O6 Ge O21 76(2) 2_721 . ?
O6 Ge O21 104(3) . . ?
O10 Ge O21 68(3) . 2_721 ?
O10 Ge O21 112(3) 2_721 2_721 ?
O22 Ge O21 107(3) . 2_721 ?
O22 Ge O21 73(3) 2_721 2_721 ?
O6 Ge O21 104(3) 2_721 2_721 ?
O6 Ge O21 76(2) . 2_721 ?
O21 Ge O21 180.00(5) . 2_721 ?
O12 W1 O3 101.9(14) . . ?
O12 W1 O18 100.5(13) . . ?
O3 W1 O18 87.5(12) . . ?
O12 W1 O1 99.8(13) . . ?
O3 W1 O1 87.6(12) . . ?
O18 W1 O1 159.7(13) . . ?
O12 W1 O2 101.5(14) . . ?
O3 W1 O2 156.6(13) . . ?
O18 W1 O2 87.4(12) . . ?
O1 W1 O2 89.3(12) . . ?
O12 W1 O21 156.4(17) . 2_721 ?
O3 W1 O21 63.0(17) . 2_721 ?
O18 W1 O21 62.8(17) . 2_721 ?
O1 W1 O21 97.5(17) . 2_721 ?
O2 W1 O21 94.5(17) . 2_721 ?
O12 W1 O10 154.4(18) . . ?
O3 W1 O10 96.0(17) . . ?
O18 W1 O10 98.5(17) . . ?
O1 W1 O10 62.4(16) . . ?
O2 W1 O10 62.3(16) . . ?
O21 W1 O10 49.2(19) 2_721 . ?
O9 W2 O15 99.9(14) . . ?
O9 W2 O20 102.7(14) . . ?
O15 W2 O20 157.4(13) . . ?
O9 W2 O1 102.3(14) . . ?
O15 W2 O1 90.1(12) . . ?
O20 W2 O1 85.9(12) . . ?
O9 W2 O19 101.6(13) . . ?
O15 W2 O19 86.0(13) . . ?
O20 W2 O19 88.7(13) . . ?
O1 W2 O19 156.1(13) . . ?
O9 W2 O22 156.4(18) . . ?
O15 W2 O22 95.4(17) . . ?
O20 W2 O22 63.0(17) . . ?
O1 W2 O22 95.5(17) . . ?
O19 W2 O22 61.5(17) . . ?
O9 W2 O10 157.1(18) . . ?
O15 W2 O10 64.3(16) . . ?
O20 W2 O10 94.3(17) . . ?
O1 W2 O10 63.3(16) . . ?
O19 W2 O10 93.9(17) . . ?
O22 W2 O10 46(2) . . ?
O13 W3 O19 102.5(13) . . ?
O13 W3 O14 98.8(12) . . ?
O19 W3 O14 88.1(12) . . ?
O13 W3 O8 101.7(12) . . ?
O19 W3 O8 90.1(12) . . ?
O14 W3 O8 159.3(12) . . ?
O13 W3 O18 99.3(12) . 2_721 ?
O19 W3 O18 158.0(13) . 2_721 ?
O14 W3 O18 85.4(12) . 2_721 ?
O8 W3 O18 88.7(12) . 2_721 ?
O13 W3 O21 153.1(17) . . ?
O19 W3 O21 97.5(17) . . ?
O14 W3 O21 63.9(16) . . ?
O8 W3 O21 96.0(16) . . ?
O18 W3 O21 60.8(16) 2_721 . ?
O13 W3 O22 154.2(16) . . ?
O19 W3 O22 58.3(16) . . ?
O14 W3 O22 97.6(16) . . ?
O8 W3 O22 64.3(16) . . ?
O18 W3 O22 101.8(16) 2_721 . ?
O21 W3 O22 52.6(19) . . ?
O4 W4 O16 102.9(13) . . ?
O4 W4 O2 100.8(13) . . ?
O16 W4 O2 156.3(13) . . ?
O4 W4 O17 108.4(13) . . ?
O16 W4 O17 88.2(13) . . ?
O2 W4 O17 84.7(13) . . ?
O4 W4 O15 99.6(13) . . ?
O16 W4 O15 86.2(12) . . ?
O2 W4 O15 89.5(12) . . ?
O17 W4 O15 152.0(13) . . ?
O4 W4 O6 157.7(17) . 2_721 ?
O16 W4 O6 63.7(16) . 2_721 ?
O2 W4 O6 93.8(16) . 2_721 ?
O17 W4 O6 56.0(17) . 2_721 ?
O15 W4 O6 97.3(16) . 2_721 ?
O4 W4 O10 153.4(18) . . ?
O16 W4 O10 95.4(17) . . ?
O2 W4 O10 62.2(16) . . ?
O17 W4 O10 91.1(17) . . ?
O15 W4 O10 62.2(16) . . ?
O6 W4 O10 48.9(19) 2_721 . ?
O11 W5 O5 103.6(12) . . ?
O11 W5 O3 103.5(12) . . ?
O5 W5 O3 85.5(13) . . ?
O11 W5 O16 98.7(12) . 2_721 ?
O5 W5 O16 89.8(13) . 2_721 ?
O3 W5 O16 157.8(12) . 2_721 ?
O11 W5 O14 98.8(12) . 2_721 ?
O5 W5 O14 157.3(12) . 2_721 ?
O3 W5 O14 85.6(12) . 2_721 ?
O16 W5 O14 90.6(12) 2_721 2_721 ?
O11 W5 O21 153.7(17) . 2_721 ?
O5 W5 O21 95.6(16) . 2_721 ?
O3 W5 O21 59.8(16) . 2_721 ?
O16 W5 O21 99.2(17) 2_721 2_721 ?
O14 W5 O21 62.0(15) 2_721 2_721 ?
O11 W5 O6 151.7(16) . . ?
O5 W5 O6 60.7(16) . . ?
O3 W5 O6 98.7(16) . . ?
O16 W5 O6 60.5(16) 2_721 . ?
O14 W5 O6 100.2(15) 2_721 . ?
O21 W5 O6 54.4(19) 2_721 . ?
O7 W6 O17 105.8(14) . 2_721 ?
O7 W6 O5 103.2(13) . . ?
O17 W6 O5 90.8(13) 2_721 . ?
O7 W6 O20 101.3(13) . . ?
O17 W6 O20 152.8(13) 2_721 . ?
O5 W6 O20 86.1(13) . . ?
O7 W6 O8 99.8(12) . . ?
O17 W6 O8 84.7(13) 2_721 . ?
O5 W6 O8 156.9(12) . . ?
O20 W6 O8 87.7(12) . . ?
O7 W6 O6 155.8(17) . . ?
O17 W6 O6 56.6(17) 2_721 . ?
O5 W6 O6 64.0(16) . . ?
O20 W6 O6 98.3(17) . . ?
O8 W6 O6 95.1(16) . . ?
O7 W6 O22 152.1(16) . . ?
O17 W6 O22 95.0(17) 2_721 . ?
O5 W6 O22 94.8(16) . . ?
O20 W6 O22 58.4(16) . . ?
O8 W6 O22 63.2(15) . . ?
O6 W6 O22 52.1(19) . . ?
N11 Cu1 N10 93.2(9) . 2_612 ?
N11 Cu1 N9 173.9(10) . . ?
N10 Cu1 N9 81.0(9) 2_612 . ?
N11 Cu1 OW1 90.9(8) . . ?
N10 Cu1 OW1 146.5(10) 2_612 . ?
N9 Cu1 OW1 93.1(9) . . ?
N11 Cu1 N8 100.5(8) . . ?
N10 Cu1 N8 103.2(8) 2_612 . ?
N9 Cu1 N8 82.6(9) . . ?
OW1 Cu1 N8 108.7(9) . . ?
N7 Cu2 N6 94.4(8) 2_622 . ?
N7 Cu2 N2 92.3(10) 2_622 . ?
N6 Cu2 N2 173.2(9) . . ?
N7 Cu2 N5 173.4(10) 2_622 . ?
N6 Cu2 N5 79.1(9) . . ?
N2 Cu2 N5 94.2(10) . . ?
N15 Cu3 N15 180.000(6) . 2_732 ?
N15 Cu3 N4 98.6(10) . 2_732 ?
N15 Cu3 N4 81.4(10) 2_732 2_732 ?
N15 Cu3 N4 81.4(10) . . ?
N15 Cu3 N4 98.6(10) 2_732 . ?
N4 Cu3 N4 180.000(12) 2_732 . ?
N2 N1 N15 110(2) . . ?
N1 N2 N3 109(2) . . ?
N1 N2 Cu2 136(2) . . ?
N3 N2 Cu2 114(2) . . ?
C18 N3 N2 106(3) . . ?
C17 N4 C1 119(3) . . ?
C17 N4 Cu3 116(2) . . ?
C1 N4 Cu3 125(2) . . ?
C9 N5 C5 117(3) . . ?
C9 N5 Cu2 117(2) . . ?
C5 N5 Cu2 126(2) . . ?
C15 N6 N7 107(2) . . ?
C15 N6 Cu2 112.8(17) . . ?
N7 N6 Cu2 140.3(14) . . ?
N14 N7 N6 109(2) . . ?
N14 N7 Cu2 125.9(17) . 2_622 ?
N6 N7 Cu2 125.0(15) . 2_622 ?
N14 N8 C15 107(2) . . ?
N14 N8 Cu1 111.8(15) . . ?
C15 N8 Cu1 139.0(19) . . ?
C16 N9 C13 119(3) . . ?
C16 N9 Cu1 115.3(19) . . ?
C13 N9 Cu1 125(2) . . ?
N11 N10 C14 103(2) . . ?
N11 N10 Cu1 142.1(17) . 2_612 ?
C14 N10 Cu1 114.9(18) . 2_612 ?
N10 N11 N12 109(2) . . ?
N10 N11 Cu1 124.5(17) . . ?
N12 N11 Cu1 126.4(18) . . ?
N13 N12 N11 110(2) . . ?
N12 N13 C14 104(2) . . ?
N7 N14 N8 109(2) . . ?
N1 N15 C18 105(2) . . ?
N1 N15 Cu3 143(2) . . ?
C18 N15 Cu3 111.8(19) . . ?
N4 C1 C2 120(3) . . ?
C3 C2 C1 120(3) . . ?
C2 C3 C4 123(3) . . ?
C17 C4 C3 113(3) . . ?
N5 C5 C6 123(3) . . ?
C7 C6 C5 117(3) . . ?
C6 C7 C8 122(3) . . ?
C7 C8 C9 116(3) . . ?
N5 C9 C8 125(3) . . ?
N5 C9 C15 111(3) . . ?
C8 C9 C15 124(3) . . ?
C16 C10 C11 116(3) . . ?
C12 C11 C10 120(3) . . ?
C11 C12 C13 121(3) . . ?
C12 C13 N9 119(3) . . ?
N13 C14 N10 113(2) . . ?
N13 C14 C16 132(3) . 2_612 ?
N10 C14 C16 114(3) . 2_612 ?
N6 C15 N8 109(2) . . ?
N6 C15 C9 120(3) . . ?
N8 C15 C9 132(3) . . ?
N9 C16 C10 124(3) . . ?
N9 C16 C14 115(3) . 2_612 ?
C10 C16 C14 121(3) . 2_612 ?
N4 C17 C4 126(3) . . ?
N4 C17 C18 114(3) . . ?
C4 C17 C18 120(3) . . ?
N3 C18 N15 110(3) . . ?
N3 C18 C17 132(3) . . ?
N15 C18 C17 117(3) . . ?
W2 O1 W1 137.3(16) . . ?
W4 O2 W1 140.0(16) . . ?
W1 O3 W5 137.5(16) . . ?
W6 O5 W5 137.9(16) . . ?
Ge O6 W6 121(3) . . ?
Ge O6 W4 121(3) . 2_721 ?
W6 O6 W4 101(2) . 2_721 ?
Ge O6 W5 115(3) . . ?
W6 O6 W5 97(2) . . ?
W4 O6 W5 98(2) 2_721 . ?
W3 O8 W6 137.8(15) . . ?
Ge O10 O22 60(3) . . ?
Ge O10 W2 123(3) . . ?
O22 O10 W2 63(2) . . ?
Ge O10 W1 121(3) . . ?
O22 O10 W1 131(3) . . ?
W2 O10 W1 96(2) . . ?
Ge O10 W4 120(3) . . ?
O22 O10 W4 129(3) . . ?
W2 O10 W4 95(2) . . ?
W1 O10 W4 95(2) . . ?
W3 O14 W5 136.3(16) . 2_721 ?
W2 O15 W4 137.7(16) . . ?
W4 O16 W5 138.1(16) . 2_721 ?
W6 O17 W4 145.3(18) 2_721 . ?
W1 O18 W3 135.0(16) . 2_721 ?
W3 O19 W2 139.9(17) . . ?
W2 O20 W6 139.2(16) . . ?
Ge O21 W1 122(3) . 2_721 ?
Ge O21 W3 117(3) . . ?
W1 O21 W3 101(2) 2_721 . ?
Ge O21 W5 115(3) . 2_721 ?
W1 O21 W5 100(2) 2_721 2_721 ?
W3 O21 W5 98(2) . 2_721 ?
Ge O22 O10 55(2) . . ?
Ge O22 W2 126(3) . . ?
O10 O22 W2 71(3) . . ?
Ge O22 W3 117(3) . . ?
O10 O22 W3 135(3) . . ?
W2 O22 W3 99(2) . . ?
Ge O22 W6 115(3) . . ?
O10 O22 W6 130(3) . . ?
W2 O22 W6 99(2) . . ?
W3 O22 W6 94.6(19) . . ?

loop_
_geom_bond_atom_site_label_1
_geom_bond_atom_site_label_2
_geom_bond_distance
_geom_bond_site_symmetry_2
_geom_bond_publ_flag
Ge O10 1.65(6) . ?
Ge O10 1.65(6) 2_721 ?
Ge O22 1.74(6) . ?
Ge O22 1.74(6) 2_721 ?
Ge O6 1.77(5) 2_721 ?
Ge O6 1.77(5) . ?
Ge O21 1.81(6) . ?
Ge O21 1.81(6) 2_721 ?
W1 O12 1.66(3) . ?
W1 O3 1.88(3) . ?
W1 O18 1.91(3) . ?
W1 O1 1.92(3) . ?
W1 O2 1.92(3) . ?
W1 O21 2.25(6) 2_721 ?
W1 O10 2.40(6) . ?
W2 O9 1.66(3) . ?
W2 O15 1.87(3) . ?
W2 O20 1.88(3) . ?
W2 O1 1.90(3) . ?
W2 O19 1.90(3) . ?
W2 O22 2.23(6) . ?
W2 O10 2.37(6) . ?
W3 O13 1.68(2) . ?
W3 O19 1.87(3) . ?
W3 O14 1.87(3) . ?
W3 O8 1.89(3) . ?
W3 O18 1.93(3) 2_721 ?
W3 O21 2.34(5) . ?
W3 O22 2.40(6) . ?
W4 O4 1.68(3) . ?
W4 O16 1.87(3) . ?
W4 O2 1.87(3) . ?
W4 O17 1.87(3) . ?
W4 O15 1.93(3) . ?
W4 O6 2.30(6) 2_721 ?
W4 O10 2.43(6) . ?
W5 O11 1.68(2) . ?
W5 O5 1.91(3) . ?
W5 O3 1.92(3) . ?
W5 O16 1.93(3) 2_721 ?
W5 O14 1.96(3) 2_721 ?
W5 O21 2.38(5) 2_721 ?
W5 O6 2.42(5) . ?
W6 O7 1.68(2) . ?
W6 O17 1.83(3) 2_721 ?
W6 O5 1.87(3) . ?
W6 O20 1.91(3) . ?
W6 O8 1.92(3) . ?
W6 O6 2.28(5) . ?
W6 O22 2.43(6) . ?
Cu1 N11 1.97(2) . ?
Cu1 N10 1.97(2) 2_612 ?
Cu1 N9 2.01(2) . ?
Cu1 OW1 2.03(2) . ?
Cu1 N8 2.29(2) . ?
Cu2 N7 1.99(2) 2_622 ?
Cu2 N6 1.997(19) . ?
Cu2 N2 2.00(2) . ?
Cu2 N5 2.02(2) . ?
Cu3 N15 2.02(2) . ?
Cu3 N15 2.02(2) 2_732 ?
Cu3 N4 2.02(2) 2_732 ?
Cu3 N4 2.02(2) . ?
N1 N2 1.26(4) . ?
N1 N15 1.36(3) . ?
N2 N3 1.41(3) . ?
N3 C18 1.28(4) . ?
N4 C17 1.34(4) . ?
N4 C1 1.36(4) . ?
N5 C9 1.32(4) . ?
N5 C5 1.34(4) . ?
N6 C15 1.33(3) . ?
N6 N7 1.37(3) . ?
N7 N14 1.32(3) . ?
N7 Cu2 1.99(2) 2_622 ?
N8 N14 1.35(3) . ?
N8 C15 1.37(4) . ?
N9 C16 1.31(4) . ?
N9 C13 1.39(4) . ?
N10 N11 1.34(3) . ?
N10 C14 1.36(3) . ?
N10 Cu1 1.97(2) 2_612 ?
N11 N12 1.35(3) . ?
N12 N13 1.30(3) . ?
N13 C14 1.33(4) . ?
N15 C18 1.38(4) . ?
C1 C2 1.39(5) . ?
C2 C3 1.35(5) . ?
C3 C4 1.42(5) . ?
C4 C17 1.39(5) . ?
C5 C6 1.39(4) . ?
C6 C7 1.37(5) . ?
C7 C8 1.38(5) . ?
C8 C9 1.39(4) . ?
C9 C15 1.42(4) . ?
C10 C16 1.35(4) . ?
C10 C11 1.43(4) . ?
C11 C12 1.33(5) . ?
C12 C13 1.35(4) . ?
C14 C16 1.49(4) 2_612 ?
C16 C14 1.49(4) 2_612 ?
C17 C18 1.46(5) . ?
O6 W4 2.30(6) 2_721 ?
O10 O22 1.82(8) . ?
O14 W5 1.96(3) 2_721 ?
O16 W5 1.93(3) 2_721 ?
O17 W6 1.83(3) 2_721 ?
O18 W3 1.93(3) 2_721 ?
O21 W1 2.25(6) 2_721 ?
O21 W5 2.38(5) 2_721 ?
